data_4073440
loop_
_publ_author_name
'Pampaloni, Guido'
'Peloso, Riccardo'
'Belletti, Daniele'
'Graiff, Claudia'
'Tiripicchio, Antonio'

_publ_section_title
;
 Trifluoromethyl-Substituted Bis(pyrazolyl)methanes as Ligands for Copper
 and Silver:&#x00A0; Synthesis and Spectroscopic and Structural
 Characterization
;
_journal_issue 17
_journal_name_full Organometallics
_journal_page_first 4278
_journal_paper_doi 10.1021/om700325t
_journal_volume 26
_journal_year 2007
_chemical_formula_sum 'C22 H8 Ag B F28 N8'
_chemical_formula_weight 1035.04
_chemical_name_systematic
;
 ?
;
_space_group_IT_number 14
_symmetry_cell_setting monoclinic
_symmetry_space_group_name_Hall '-P 2ybc'
_symmetry_space_group_name_H-M 'P 1 21/c 1'
_atom_sites_solution_hydrogens geom
_atom_sites_solution_primary direct
_atom_sites_solution_secondary difmap
_audit_creation_method SHELXL-97
_cell_angle_alpha 90.00
_cell_angle_beta 92.71(5)
_cell_angle_gamma 90.00
_cell_formula_units_Z 4
_cell_length_a 10.027(3)
_cell_length_b 19.543(5)
_cell_length_c 17.572(4)
_cell_measurement_reflns_used 48
_cell_measurement_temperature 203(2)
_cell_measurement_theta_max 41
_cell_measurement_theta_min 21
_cell_volume 3439.5(16)
_computing_structure_refinement 'SHELXL-97 (Sheldrick, 1997)'
_diffrn_ambient_temperature 203(2)
_diffrn_measured_fraction_theta_full 1.000
_diffrn_measured_fraction_theta_max 1.000
_diffrn_measurement_device_type 'Enraf Nonius CAD 4'
_diffrn_measurement_method 'theta 2 theta scan'
_diffrn_radiation_monochromator graphite
_diffrn_radiation_source 'fine-focus sealed tube'
_diffrn_radiation_type CuK\a
_diffrn_radiation_wavelength 1.54183
_diffrn_reflns_av_R_equivalents 0.0494
_diffrn_reflns_av_sigmaI/netI 0.1276
_diffrn_reflns_limit_h_max 11
_diffrn_reflns_limit_h_min -11
_diffrn_reflns_limit_k_max 21
_diffrn_reflns_limit_k_min -16
_diffrn_reflns_limit_l_max 19
_diffrn_reflns_limit_l_min -12
_diffrn_reflns_number 5297
_diffrn_reflns_theta_full 59.99
_diffrn_reflns_theta_max 59.99
_diffrn_reflns_theta_min 3.38
_diffrn_standards_decay_% 'no decay'
_diffrn_standards_interval_count 100
_diffrn_standards_number 1
_exptl_absorpt_coefficient_mu 6.461
_exptl_absorpt_correction_T_max 1.000
_exptl_absorpt_correction_T_min 0.675
_exptl_absorpt_correction_type empirical
_exptl_absorpt_process_details '(Walker et al., 1983)'
_exptl_crystal_colour colourless
_exptl_crystal_density_diffrn 1.999
_exptl_crystal_density_method 'not measured'
_exptl_crystal_description prismatic
_exptl_crystal_F_000 2000
_exptl_crystal_size_max 0.17
_exptl_crystal_size_mid 0.16
_exptl_crystal_size_min 0.14
_refine_diff_density_max 0.408
_refine_diff_density_min -0.515
_refine_diff_density_rms 0.080
_refine_ls_extinction_method none
_refine_ls_goodness_of_fit_ref 0.913
_refine_ls_hydrogen_treatment constr
_refine_ls_matrix_type full
_refine_ls_number_parameters 541
_refine_ls_number_reflns 5108
_refine_ls_number_restraints 0
_refine_ls_restrained_S_all 0.913
_refine_ls_R_factor_all 0.1357
_refine_ls_R_factor_gt 0.0451
_refine_ls_shift/su_max 0.000
_refine_ls_shift/su_mean 0.000
_refine_ls_structure_factor_coef Fsqd
_refine_ls_weighting_details 'calc w=1/[\s^2^(Fo^2^)+(0.0401P)^2^+0.0000P] where P=(Fo^2^+2Fc^2^)/3'
_refine_ls_weighting_scheme calc
_refine_ls_wR_factor_gt 0.0860
_refine_ls_wR_factor_ref 0.1196
_reflns_number_gt 2458
_reflns_number_total 5108
_reflns_threshold_expression >2sigma(I)
_cod_data_source_file om700325t-file007.cif
_cod_data_source_block pebia
_cod_original_sg_symbol_H-M P21/c
_cod_database_code 4073440

loop_
_symmetry_equiv_pos_as_xyz
'x, y, z'
'-x, y+1/2, -z+1/2'
'-x, -y, -z'
'x, -y-1/2, z-1/2'

loop_
_atom_site_label
_atom_site_type_symbol
_atom_site_fract_x
_atom_site_fract_y
_atom_site_fract_z
_atom_site_U_iso_or_equiv
_atom_site_adp_type
_atom_site_occupancy
_atom_site_symmetry_multiplicity
_atom_site_calc_flag
_atom_site_refinement_flags
C1 C 0.7664(8) 0.8663(4) 0.9416(5) 0.047(2) Uani 1 1 d .
H1A H 0.6836 0.8472 0.9186 0.056 Uiso 1 1 calc R
H1B H 0.7888 0.8406 0.9884 0.056 Uiso 1 1 calc R
C2 C 0.9976(11) 0.8952(6) 0.7063(7) 0.073(3) Uani 1 1 d .
C3 C 0.9702(9) 0.8673(5) 0.7828(5) 0.054(2) Uani 1 1 d .
C4 C 1.0446(9) 0.8209(4) 0.8259(6) 0.062(3) Uani 1 1 d .
H4 H 1.1217 0.7978 0.8115 0.075 Uiso 1 1 calc R
C5 C 0.9836(9) 0.8152(4) 0.8940(6) 0.055(2) Uani 1 1 d .
C6 C 1.0170(11) 0.7709(6) 0.9600(7) 0.073(3) Uani 1 1 d .
C7 C 0.8684(12) 0.9466(7) 1.0872(6) 0.075(3) Uani 1 1 d .
C8 C 0.7810(8) 0.9742(5) 1.0237(5) 0.053(2) Uani 1 1 d .
C9 C 0.7215(8) 1.0369(4) 1.0170(5) 0.059(3) Uani 1 1 d .
H9 H 0.7273 1.0734 1.0517 0.071 Uiso 1 1 calc R
C10 C 0.6502(8) 1.0344(4) 0.9473(5) 0.047(2) Uani 1 1 d .
C11 C 0.5697(10) 1.0918(5) 0.9111(6) 0.063(3) Uani 1 1 d .
C12 C 0.6232(11) 0.7851(6) 0.6443(7) 0.073(3) Uani 1 1 d .
C13 C 0.5299(10) 0.8435(5) 0.6255(6) 0.059(3) Uani 1 1 d .
C14 C 0.4352(10) 0.8476(5) 0.5669(5) 0.066(3) Uani 1 1 d .
H14 H 0.4170 0.8153 0.5282 0.079 Uiso 1 1 calc R
C15 C 0.3737(9) 0.9080(5) 0.5768(5) 0.059(3) Uani 1 1 d .
C16 C 0.2704(12) 0.9417(6) 0.5256(6) 0.073(3) Uani 1 1 d .
C17 C 0.8243(11) 1.1104(5) 0.7268(7) 0.072(3) Uani 1 1 d .
C18 C 0.6812(9) 1.1028(4) 0.6990(5) 0.053(2) Uani 1 1 d .
C19 C 0.6016(10) 1.1518(5) 0.6637(6) 0.074(3) Uani 1 1 d .
H19 H 0.6238 1.1971 0.6513 0.089 Uiso 1 1 calc R
C20 C 0.4838(10) 1.1190(5) 0.6511(5) 0.060(3) Uani 1 1 d .
C21 C 0.3534(14) 1.1472(6) 0.6177(9) 0.097(4) Uani 1 1 d .
C22 C 0.3983(8) 0.9999(4) 0.6797(5) 0.053(2) Uani 1 1 d .
H22A H 0.3122 1.0168 0.6588 0.064 Uiso 1 1 calc R
H22B H 0.3878 0.9883 0.7333 0.064 Uiso 1 1 calc R
Ag1 Ag 0.66524(6) 0.94189(3) 0.77693(4) 0.0546(2) Uani 1 1 d .
B1 B 1.4001(12) 0.8416(6) 0.8294(7) 0.059(3) Uani 1 1 d .
F1 F 0.8917(6) 0.9247(3) 0.6716(3) 0.099(2) Uani 1 1 d .
F2 F 1.0947(6) 0.9408(4) 0.7107(3) 0.112(2) Uani 1 1 d .
F3 F 1.0360(7) 0.8462(4) 0.6611(4) 0.118(2) Uani 1 1 d .
F4 F 0.9903(6) 0.9356(4) 1.0640(3) 0.100(2) Uani 1 1 d .
F5 F 0.8294(6) 0.8891(4) 1.1157(4) 0.108(2) Uani 1 1 d .
F6 F 0.8818(8) 0.9919(4) 1.1411(4) 0.152(4) Uani 1 1 d .
F7 F 0.9191(6) 0.7323(4) 0.9784(4) 0.124(3) Uani 1 1 d .
F8 F 1.0563(9) 0.8052(4) 1.0197(4) 0.145(3) Uani 1 1 d .
F9 F 1.1164(7) 0.7308(3) 0.9448(4) 0.131(3) Uani 1 1 d .
F10 F 0.4873(5) 1.0688(3) 0.8551(3) 0.0816(17) Uani 1 1 d .
F11 F 0.6448(6) 1.1394(3) 0.8829(4) 0.099(2) Uani 1 1 d .
F12 F 0.4926(5) 1.1202(3) 0.9622(3) 0.0797(17) Uani 1 1 d .
F13 F 0.9094(6) 1.0947(4) 0.6733(4) 0.131(3) Uani 1 1 d .
F14 F 0.8573(5) 1.0679(3) 0.7832(3) 0.096(2) Uani 1 1 d .
F15 F 0.8520(7) 1.1713(3) 0.7494(5) 0.138(3) Uani 1 1 d .
F16 F 0.6747(8) 0.7609(4) 0.5825(4) 0.138(3) Uani 1 1 d .
F17 F 0.5637(6) 0.7314(3) 0.6748(4) 0.105(2) Uani 1 1 d .
F18 F 0.7215(6) 0.8001(3) 0.6933(4) 0.111(2) Uani 1 1 d .
F19 F 0.3258(6) 0.9865(3) 0.4780(3) 0.099(2) Uani 1 1 d .
F20 F 0.2108(7) 0.8950(3) 0.4811(4) 0.132(3) Uani 1 1 d .
F21 F 0.1780(6) 0.9759(3) 0.5609(3) 0.0920(19) Uani 1 1 d .
F22 F 0.3100(6) 1.1110(3) 0.5566(4) 0.107(2) Uani 1 1 d .
F23 F 0.2603(7) 1.1465(5) 0.6661(5) 0.142(3) Uani 1 1 d .
F24 F 0.3701(7) 1.2097(3) 0.5926(5) 0.136(3) Uani 1 1 d .
F25 F 1.3507(5) 0.8150(3) 0.8944(3) 0.0779(16) Uani 1 1 d .
F26 F 1.3372(5) 0.8103(3) 0.7668(3) 0.0799(17) Uani 1 1 d .
F27 F 1.5356(5) 0.8281(3) 0.8272(3) 0.0783(17) Uani 1 1 d .
F28 F 1.3798(6) 0.9117(3) 0.8256(3) 0.0817(17) Uani 1 1 d .
N1 N 0.8643(7) 0.8890(3) 0.8210(4) 0.0503(19) Uani 1 1 d .
N2 N 0.8746(7) 0.8577(3) 0.8882(4) 0.0501(19) Uani 1 1 d .
N3 N 0.6643(7) 0.9759(3) 0.9121(4) 0.0471(18) Uani 1 1 d .
N4 N 0.7451(6) 0.9375(4) 0.9607(4) 0.0477(17) Uani 1 1 d .
N5 N 0.6201(7) 1.0427(3) 0.7074(4) 0.053(2) Uani 1 1 d .
N6 N 0.4965(7) 1.0538(4) 0.6753(4) 0.0525(18) Uani 1 1 d .
N7 N 0.5306(7) 0.8974(4) 0.6723(4) 0.054(2) Uani 1 1 d .
N8 N 0.4339(6) 0.9388(4) 0.6388(4) 0.0521(17) Uani 1 1 d .

loop_
_atom_site_aniso_label
_atom_site_aniso_U_11
_atom_site_aniso_U_22
_atom_site_aniso_U_33
_atom_site_aniso_U_23
_atom_site_aniso_U_13
_atom_site_aniso_U_12
C1 0.052(6) 0.042(5) 0.046(6) 0.007(4) 0.007(4) 0.000(4)
C2 0.057(7) 0.080(9) 0.082(9) -0.011(7) 0.018(7) -0.019(6)
C3 0.042(5) 0.059(6) 0.062(7) -0.018(5) 0.013(5) 0.001(5)
C4 0.046(6) 0.037(6) 0.105(9) -0.004(6) 0.011(6) 0.006(5)
C5 0.045(6) 0.041(6) 0.078(8) 0.002(5) 0.002(5) 0.015(5)
C6 0.061(7) 0.059(7) 0.099(10) 0.018(7) -0.001(7) 0.018(6)
C7 0.086(8) 0.075(8) 0.061(7) -0.012(7) -0.026(6) 0.019(8)
C8 0.041(5) 0.054(6) 0.065(7) -0.009(5) -0.001(5) 0.008(5)
C9 0.050(6) 0.050(6) 0.076(7) -0.020(5) -0.003(5) 0.006(4)
C10 0.041(5) 0.042(6) 0.058(6) 0.003(4) 0.009(5) 0.010(4)
C11 0.056(7) 0.063(7) 0.069(7) -0.002(6) 0.000(6) 0.006(6)
C12 0.070(8) 0.055(8) 0.095(10) -0.028(7) 0.013(7) -0.008(6)
C13 0.071(7) 0.051(7) 0.056(7) -0.004(5) 0.010(5) -0.004(5)
C14 0.079(7) 0.053(7) 0.065(7) -0.019(5) -0.001(6) -0.012(6)
C15 0.062(7) 0.068(7) 0.048(6) -0.002(5) -0.005(5) -0.011(5)
C16 0.093(8) 0.060(7) 0.063(7) -0.007(7) -0.021(6) -0.011(8)
C17 0.067(7) 0.068(7) 0.081(8) 0.008(7) -0.016(6) -0.019(7)
C18 0.069(7) 0.042(6) 0.046(6) 0.007(5) -0.013(5) -0.012(5)
C19 0.094(8) 0.038(6) 0.087(8) 0.010(6) -0.038(6) -0.011(6)
C20 0.070(7) 0.046(6) 0.063(7) -0.001(5) -0.014(5) 0.004(5)
C21 0.102(11) 0.047(7) 0.137(13) 0.007(8) -0.052(9) 0.017(7)
C22 0.054(6) 0.047(6) 0.057(6) 0.002(5) -0.011(5) -0.007(5)
Ag1 0.0536(4) 0.0503(4) 0.0587(4) 0.0046(4) -0.0087(3) 0.0014(4)
B1 0.054(8) 0.054(8) 0.069(9) -0.003(7) 0.010(7) -0.008(6)
F1 0.087(4) 0.131(6) 0.078(4) 0.023(4) 0.011(3) 0.005(4)
F2 0.103(5) 0.146(6) 0.089(4) 0.009(5) 0.020(4) -0.064(5)
F3 0.142(6) 0.125(6) 0.090(5) -0.031(5) 0.036(4) 0.018(5)
F4 0.057(4) 0.129(6) 0.113(5) 0.014(5) -0.019(3) 0.016(4)
F5 0.096(5) 0.132(6) 0.093(5) 0.041(5) -0.019(4) 0.013(5)
F6 0.193(8) 0.149(7) 0.105(6) -0.059(5) -0.089(5) 0.085(6)
F7 0.078(4) 0.126(6) 0.168(7) 0.084(5) 0.010(5) -0.001(4)
F8 0.233(9) 0.095(6) 0.099(6) 0.003(5) -0.078(6) 0.043(6)
F9 0.106(5) 0.090(5) 0.200(8) 0.058(5) 0.037(5) 0.056(4)
F10 0.085(4) 0.081(4) 0.077(4) -0.002(3) -0.019(3) 0.041(4)
F11 0.083(4) 0.066(4) 0.148(6) 0.045(4) 0.021(4) 0.007(3)
F12 0.084(4) 0.077(4) 0.079(4) -0.004(3) 0.011(3) 0.036(3)
F13 0.060(4) 0.233(10) 0.100(6) -0.004(6) -0.005(4) -0.018(5)
F14 0.079(4) 0.098(5) 0.109(5) 0.036(4) -0.036(3) -0.017(4)
F15 0.121(6) 0.059(4) 0.224(9) 0.002(5) -0.084(6) -0.031(4)
F16 0.175(7) 0.134(6) 0.109(6) -0.011(5) 0.045(5) 0.084(6)
F17 0.100(5) 0.055(4) 0.161(7) 0.003(4) -0.001(5) -0.002(4)
F18 0.082(5) 0.067(4) 0.180(7) -0.031(4) -0.044(5) 0.015(4)
F19 0.112(5) 0.101(5) 0.083(4) 0.021(4) 0.001(4) -0.002(4)
F20 0.162(7) 0.093(5) 0.133(6) -0.026(5) -0.080(5) -0.011(5)
F21 0.068(4) 0.117(5) 0.090(5) 0.003(4) -0.011(3) 0.005(4)
F22 0.108(5) 0.078(4) 0.128(6) -0.003(4) -0.061(4) -0.005(4)
F23 0.083(5) 0.189(9) 0.154(8) 0.011(6) -0.003(5) 0.060(6)
F24 0.129(6) 0.051(4) 0.217(9) 0.010(5) -0.090(6) 0.013(4)
F25 0.094(4) 0.062(4) 0.079(4) -0.002(3) 0.014(3) -0.010(3)
F26 0.055(3) 0.101(4) 0.084(4) -0.025(4) -0.001(3) -0.013(3)
F27 0.051(3) 0.088(4) 0.094(4) 0.011(3) -0.007(3) -0.003(3)
F28 0.103(5) 0.047(3) 0.096(4) 0.000(3) 0.019(3) 0.010(3)
N1 0.045(4) 0.042(4) 0.063(5) -0.009(4) -0.010(4) 0.002(4)
N2 0.041(4) 0.045(5) 0.064(5) 0.006(4) 0.005(4) 0.002(4)
N3 0.049(4) 0.037(4) 0.055(5) 0.007(4) 0.003(4) -0.001(3)
N4 0.049(4) 0.042(4) 0.052(4) 0.003(4) 0.000(3) 0.003(4)
N5 0.059(5) 0.044(5) 0.055(5) 0.010(4) -0.013(4) 0.011(4)
N6 0.062(5) 0.038(4) 0.056(5) -0.003(4) -0.014(4) -0.003(4)
N7 0.052(5) 0.052(5) 0.058(5) -0.014(4) 0.010(4) -0.006(4)
N8 0.052(4) 0.049(4) 0.054(5) -0.006(5) -0.008(4) -0.007(4)

loop_
_atom_type_symbol
_atom_type_description
_atom_type_scat_dispersion_real
_atom_type_scat_dispersion_imag
_atom_type_scat_source
C C 0.0181 0.0091 'International Tables Vol C Tables 4.2.6.8 and 6.1.1.4'
H H 0.0000 0.0000 'International Tables Vol C Tables 4.2.6.8 and 6.1.1.4'
Ag Ag 0.1306 4.2820 'International Tables Vol C Tables 4.2.6.8 and 6.1.1.4'
B B 0.0090 0.0039 'International Tables Vol C Tables 4.2.6.8 and 6.1.1.4'
F F 0.0727 0.0534 'International Tables Vol C Tables 4.2.6.8 and 6.1.1.4'
N N 0.0311 0.0180 'International Tables Vol C Tables 4.2.6.8 and 6.1.1.4'

loop_
_geom_angle_atom_site_label_1
_geom_angle_atom_site_label_2
_geom_angle_atom_site_label_3
_geom_angle
N4 C1 N2 112.1(6)
F2 C2 F3 107.0(9)
F2 C2 F1 107.7(10)
F3 C2 F1 106.8(9)
F2 C2 C3 111.2(9)
F3 C2 C3 110.6(10)
F1 C2 C3 113.2(9)
N1 C3 C4 110.5(9)
N1 C3 C2 121.2(9)
C4 C3 C2 128.2(9)
C5 C4 C3 106.2(8)
N2 C5 C4 105.8(8)
N2 C5 C6 124.4(9)
C4 C5 C6 129.8(9)
F7 C6 F8 107.9(11)
F7 C6 F9 107.3(9)
F8 C6 F9 105.7(9)
F7 C6 C5 113.2(9)
F8 C6 C5 112.6(9)
F9 C6 C5 109.8(10)
F5 C7 F6 109.3(10)
F5 C7 F4 106.2(10)
F6 C7 F4 105.6(10)
F5 C7 C8 115.3(9)
F6 C7 C8 109.6(9)
F4 C7 C8 110.4(9)
C9 C8 N4 107.8(8)
C9 C8 C7 129.1(9)
N4 C8 C7 123.1(8)
C8 C9 C10 104.5(8)
N3 C10 C9 112.6(7)
N3 C10 C11 121.3(8)
C9 C10 C11 126.1(8)
F11 C11 F12 108.8(8)
F11 C11 F10 107.9(9)
F12 C11 F10 106.1(8)
F11 C11 C10 112.5(8)
F12 C11 C10 110.1(8)
F10 C11 C10 111.2(8)
F18 C12 F17 104.4(10)
F18 C12 F16 108.1(10)
F17 C12 F16 104.5(9)
F18 C12 C13 114.6(9)
F17 C12 C13 113.6(9)
F16 C12 C13 111.0(10)
N7 C13 C14 113.5(9)
N7 C13 C12 118.6(9)
C14 C13 C12 127.7(10)
C15 C14 C13 105.1(9)
N8 C15 C14 107.6(9)
N8 C15 C16 123.8(9)
C14 C15 C16 128.2(10)
F21 C16 F20 108.5(9)
F21 C16 F19 106.4(10)
F20 C16 F19 105.6(9)
F21 C16 C15 115.0(9)
F20 C16 C15 109.4(10)
F19 C16 C15 111.5(9)
F15 C17 F14 107.9(10)
F15 C17 F13 107.2(10)
F14 C17 F13 103.7(9)
F15 C17 C18 112.5(9)
F14 C17 C18 112.5(9)
F13 C17 C18 112.4(10)
N5 C18 C19 113.7(8)
N5 C18 C17 119.2(8)
C19 C18 C17 127.1(9)
C20 C19 C18 103.1(8)
C19 C20 N6 109.1(8)
C19 C20 C21 128.6(10)
N6 C20 C21 122.3(9)
F23 C21 F22 107.7(12)
F23 C21 F24 109.8(12)
F22 C21 F24 105.3(11)
F23 C21 C20 112.2(12)
F22 C21 C20 111.2(10)
F24 C21 C20 110.4(11)
N6 C22 N8 113.0(7)
N1 Ag1 N5 132.9(3)
N1 Ag1 N7 122.3(2)
N5 Ag1 N7 79.5(2)
N1 Ag1 N3 80.9(2)
N5 Ag1 N3 105.4(2)
N7 Ag1 N3 144.1(2)
F28 B1 F25 111.0(9)
F28 B1 F26 109.8(9)
F25 B1 F26 109.0(9)
F28 B1 F27 109.2(9)
F25 B1 F27 110.1(9)
F26 B1 F27 107.7(9)
C3 N1 N2 105.5(7)
C3 N1 Ag1 130.5(6)
N2 N1 Ag1 121.7(5)
N1 N2 C5 111.9(7)
N1 N2 C1 118.9(7)
C5 N2 C1 128.9(8)
C10 N3 N4 104.9(7)
C10 N3 Ag1 134.0(6)
N4 N3 Ag1 115.1(5)
C8 N4 N3 110.3(7)
C8 N4 C1 131.4(7)
N3 N4 C1 118.0(7)
C18 N5 N6 103.2(6)
C18 N5 Ag1 135.7(6)
N6 N5 Ag1 120.0(5)
N5 N6 C20 110.7(7)
N5 N6 C22 118.2(7)
C20 N6 C22 130.6(8)
C13 N7 N8 102.6(7)
C13 N7 Ag1 138.2(7)
N8 N7 Ag1 118.4(5)
C15 N8 N7 111.0(8)
C15 N8 C22 130.7(8)
N7 N8 C22 117.4(6)

loop_
_geom_bond_atom_site_label_1
_geom_bond_atom_site_label_2
_geom_bond_distance
C1 N4 1.451(10)
C1 N2 1.477(9)
C2 F2 1.319(10)
C2 F3 1.312(11)
C2 F1 1.330(11)
C2 C3 1.488(13)
C3 N1 1.351(10)
C3 C4 1.378(11)
C4 C5 1.374(12)
C5 N2 1.372(9)
C5 C6 1.474(13)
C6 F7 1.292(11)
C6 F8 1.290(12)
C6 F9 1.305(11)
C7 F5 1.297(12)
C7 F6 1.300(11)
C7 F4 1.324(11)
C7 C8 1.486(12)
C8 C9 1.365(11)
C8 N4 1.354(10)
C9 C10 1.389(11)
C10 N3 1.311(9)
C10 C11 1.506(11)
C11 F11 1.309(10)
C11 F12 1.333(10)
C11 F10 1.333(10)
C12 F18 1.311(11)
C12 F17 1.333(11)
C12 F16 1.312(11)
C12 C13 1.501(13)
C13 N7 1.335(10)
C13 C14 1.370(11)
C14 C15 1.346(12)
C15 N8 1.361(10)
C15 C16 1.493(13)
C16 F21 1.320(11)
C16 F20 1.326(10)
C16 F19 1.348(11)
C17 F15 1.282(11)
C17 F14 1.324(11)
C17 F13 1.334(12)
C17 C18 1.500(12)
C18 N5 1.336(10)
C18 C19 1.376(11)
C19 C20 1.353(12)
C20 N6 1.347(10)
C20 C21 1.512(13)
C21 F23 1.292(15)
C21 F22 1.340(13)
C21 F24 1.312(12)
C22 N6 1.446(9)
C22 N8 1.447(10)
Ag1 N1 2.347(7)
Ag1 N5 2.351(6)
Ag1 N7 2.393(7)
Ag1 N3 2.467(7)
B1 F28 1.385(12)
B1 F25 1.370(12)
B1 F26 1.385(12)
B1 F27 1.386(12)
N1 N2 1.328(8)
N3 N4 1.371(8)
N5 N6 1.354(8)
N7 N8 1.374(9)
